data_2006150
loop_
_publ_author_name
'Bettinetti, Giampiero'
'Sardone, Nicola'

_publ_section_title
;
 Methanol Solvate of the 1:1 Molecular Complex of Trimethoprim and
 Sulfadimidine
;
_journal_issue 5
_journal_name_full 'Acta Crystallographica Section C'
_journal_page_first 594
_journal_page_last 597
_journal_paper_doi 10.1107/S0108270196014783
_journal_volume 53
_journal_year 1997
_chemical_formula_iupac 'C14 H18 N4 O3, C12 H14 N4 O2 S1, C1 H4 O1'
_chemical_formula_structural '(C14 H18 N4 O3)(C12 H14 N4 O2 S)CH3OH'
_chemical_formula_sum 'C27 H36 N8 O6 S'
_chemical_formula_weight 600.69
_chemical_name_systematic
;
1:1:1 methanol . [2,4-diamino-5-(3,4,5-trimethoxybenzyl)pyrimidine] .
[4-amino-N-(4,6-dimethyl-2-pyrimidinyl)benzene-sulfonamide]
;
_space_group_IT_number 2
_symmetry_cell_setting triclinic
_symmetry_space_group_name_Hall '-P 1'
_symmetry_space_group_name_H-M 'P -1'
_cell_angle_alpha 78.92(2)
_cell_angle_beta 84.32(2)
_cell_angle_gamma 72.23(2)
_cell_formula_units_Z 2
_cell_length_a 7.8120(10)
_cell_length_b 12.0000(10)
_cell_length_c 17.1610(10)
_cell_measurement_reflns_used 25
_cell_measurement_temperature 293(3)
_cell_measurement_theta_max 38
_cell_measurement_theta_min 34
_cell_volume 1502.0(3)
_computing_cell_refinement 'CELDIM in CAD-4 Software'
_computing_data_collection 'CAD-4 Software (Enraf-Nonius, 1989)'
_computing_data_reduction 'MolEN (Fair, 1990)'
_computing_molecular_graphics 'ORTEPII (Johnson, 1976)'
_computing_publication_material 'PARST (Nardelli, 1983)'
_computing_structure_refinement MolEN
_computing_structure_solution 'MULTAN80 (Main et al., 1980)'
_diffrn_ambient_temperature 293(3)
_diffrn_measurement_device 'Enraf-Nonius CAD-4'
_diffrn_measurement_method \w-2\q
_diffrn_radiation_monochromator graphite
_diffrn_radiation_source 'fine focus X-ray tube'
_diffrn_radiation_type CuK\a
_diffrn_radiation_wavelength 1.54184
_diffrn_reflns_av_R_equivalents 0.007
_diffrn_reflns_limit_h_max 9
_diffrn_reflns_limit_h_min -9
_diffrn_reflns_limit_k_max 14
_diffrn_reflns_limit_k_min -14
_diffrn_reflns_limit_l_max 20
_diffrn_reflns_limit_l_min -3
_diffrn_reflns_number 7113
_diffrn_reflns_reduction_process
;
;
_diffrn_reflns_theta_max 70
_diffrn_reflns_theta_min 2
_diffrn_standards_decay_% 1.7
_diffrn_standards_interval_count 300
_diffrn_standards_number 3
_exptl_absorpt_coefficient_mu 1.373
_exptl_absorpt_correction_T_max 0.681
_exptl_absorpt_correction_T_min 0.581
_exptl_absorpt_correction_type '\y scan (North, Phillips & Mathews, 1968)'
_exptl_crystal_colour colourless
_exptl_crystal_density_diffrn 1.3282
_exptl_crystal_density_method 'not measured'
_exptl_crystal_description prism
_exptl_crystal_F_000 636.0
_exptl_crystal_size_max 0.58
_exptl_crystal_size_mid 0.54
_exptl_crystal_size_min 0.28
_refine_diff_density_max 0.289
_refine_diff_density_min -0.041
_refine_ls_extinction_coef 2.537E-6
_refine_ls_extinction_method 'Zachariasen (1963)'
_refine_ls_goodness_of_fit_obs 0.632
_refine_ls_hydrogen_treatment refxyz
_refine_ls_matrix_type full
_refine_ls_number_parameters 532
_refine_ls_number_reflns 5269
_refine_ls_R_factor_all 0.044
_refine_ls_R_factor_obs .042
_refine_ls_shift/esd_max 0.01
_refine_ls_structure_factor_coef F
_refine_ls_weighting_details 'w = 1'
_refine_ls_weighting_scheme calc
_refine_ls_wR_factor_obs .041
_reflns_number_observed 5269
_reflns_number_total 5542
_reflns_observed_criterion I>3\s(I)
_cod_data_source_file sk1047.cif
_cod_data_source_block sk1047
_cod_depositor_comments
;
The following automatic conversions were performed:

'_refine_ls_weighting_scheme' value 'w = 1' was changed to 'calc'.
New tag '_refine_ls_weighting_details' was created. The value of the
new tag was set to 'w = 1'.

Automatic conversion script
Id: cif_fix_values 3143 2015-03-26 13:38:13Z robertas 
;
_cod_database_code 2006150

loop_
_symmetry_equiv_pos_as_xyz
x,y,z
-x,-y,-z

loop_
_atom_site_aniso_label
_atom_site_aniso_U_11
_atom_site_aniso_U_22
_atom_site_aniso_U_33
_atom_site_aniso_U_12
_atom_site_aniso_U_13
_atom_site_aniso_U_23
S .0366(2) .0303(2) .0449(2) -.0060(2) -.0016(2) -.0059(2)
O1 .0450(7) .0506(6) .0599(8) -.0179(5) -.0036(6) -.0153(6)
O2 .0500(7) .0321(6) .0529(8) -.0022(6) -.0011(7) .0021(6)
O3 .0682(9) .0349(7) .0746(10) -.0035(7) -.0123(8) .0015(7)
O4 .0698(10) .0495(7) .1073(11) .0037(7) -.0238(9) -.0391(7)
O5 .0860(11) .0582(8) .0561(8) .0034(8) -.0205(8) -.0219(7)
O6 .1049(15) .1140(16) .1329(17) -.0025(13) -.0413(13) -.0332(14)
N1 .0472(8) .0326(7) .0402(8) -.0018(6) .0002(7) -.0045(6)
N2 .0417(8) .0329(7) .0504(9) -.0059(6) .0022(7) -.0066(7)
N3 .0429(8) .0354(7) .0456(9) -.0066(6) -.0016(7) -.0033(7)
N4 .0431(8) .0503(9) .0611(11) -.0143(7) .0024(8) -.0003(8)
N5 .0432(8) .0327(7) .0465(9) -.0082(6) .0057(7) -.0039(7)
N6 .0538(10) .0426(9) .0760(13) .0033(8) .0185(10) .0143(9)
N7 .0448(8) .0397(8) .0480(9) -.0055(7) .0071(8) -.0028(7)
N8 .0536(9) .0387(8) .0648(11) -.0104(7) .0057(9) .0069(8)
C1 .0341(8) .0314(8) .0478(10) -.0083(6) -.0017(8) -.0061(7)
C2 .0469(11) .0344(9) .0644(13) -.0047(8) .0030(10) -.0095(9)
C3 .0923(19) .0481(12) .0737(16) .0092(13) .0145(15) -.0135(12)
C4 .0610(13) .0333(9) .0641(13) -.0029(9) -.0001(11) .0006(10)
C5 .0472(10) .0376(9) .0528(11) -.0109(8) -.0045(9) .0007(9)
C6 .0804(16) .0521(12) .0533(13) -.0104(11) -.0030(12) .0069(11)
C7 .0341(8) .0307(8) .0420(9) -.0048(6) -.0029(7) -.0061(7)
C8 .0425(9) .0356(8) .0421(9) -.0077(7) -.0083(8) -.0038(7)
C9 .0461(10) .0367(9) .0409(10) -.0072(7) -.0031(8) -.0023(8)
C10 .0380(9) .0282(8) .0506(11) -.0039(7) -.0022(8) .0002(8)
C11 .0419(9) .0469(9) .0541(11) -.0145(7) -.0050(9) -.0111(8)
C12 .0421(9) .0467(9) .0448(10) -.0119(7) -.0030(8) -.0119(8)
C13 .0447(10) .0344(8) .0482(10) -.0082(7) .0041(9) -.0049(8)
C14 .0440(10) .0420(9) .0455(10) -.0065(8) .0031(9) -.0098(8)
C15 .0438(9) .0339(8) .0425(9) -.0065(7) -.0027(8) -.0102(7)
C16 .0465(9) .0333(8) .0424(9) -.0107(7) -.0007(8) -.0075(7)
C17 .0485(10) .0380(9) .0477(10) -.0027(8) -.0084(9) -.0093(8)
C18 .0335(8) .0357(8) .0449(10) -.0050(7) .0011(8) -.0081(7)
C19 .0421(10) .0381(9) .0459(10) -.0023(8) -.0028(8) -.0085(8)
C20 .0438(10) .0484(10) .0479(10) -.0035(8) -.0039(9) -.0156(8)
C21 .0986(19) .0697(15) .0539(13) .0049(15) -.0241(13) -.0139(11)
C22 .0419(10) .0384(9) .0638(12) -.0012(8) -.0052(9) -.0187(8)
C23 .0985(17) .0635(13) .1161(19) -.0227(11) -.0349(14) -.0292(12)
C24 .0378(9) .0337(8) .0579(12) -.0041(7) -.0009(9) -.0041(8)
C25 .0637(13) .0533(12) .0736(16) -.0105(11) -.0135(12) .0131(12)
C26 .0409(9) .0396(9) .0446(10) -.0072(7) -.0017(8) -.0038(8)
C27 .124(2) .092(2) .146(3) -.0084(18) -.0681(18) -.0263(19)

loop_
_atom_site_label
_atom_site_fract_x
_atom_site_fract_y
_atom_site_fract_z
_atom_site_U_iso_or_equiv
_atom_site_thermal_displace_type
_atom_site_calc_flag
_atom_site_calc_attached_atom
_atom_site_type_symbol
S .44160(6) .41979(4) .37046(3) .03820(10) aniso . . S
O1 .5568(2) .43990(10) .42271(9) .0503(5) aniso . . O
O2 .3614(2) .51840(10) .30921(9) .0490(5) aniso . . O
O3 .1989(2) 1.13130(10) .01880(10) .0632(6) aniso . . O
O4 .2765(2) 1.11250(10) .16540(10) .0716(6) aniso . . O
O5 .4361(2) .89570(10) .25511(9) .0672(6) aniso . . O
O6 .0151(3) .6352(2) .2350(2) .1170(11) aniso . . O
N1 .5479(2) .31520(10) .32070(10) .0424(5) aniso . . N
N2 .7444(2) .13560(10) .30340(10) .0431(6) aniso . . N
N3 .6297(2) .17090(10) .43370(10) .0432(6) aniso . . N
N4 -.1777(2) .3027(2) .55510(10) .0542(6) aniso . . N
N5 .8270(2) .44370(10) .06540(10) .0428(6) aniso . . N
N6 .8807(3) .2664(2) .15230(10) .0673(7) aniso . . N
N7 .6016(2) .39910(10) .16000(10) .0473(6) aniso . . N
N8 .7757(3) .6207(2) -.01970(10) .0574(6) aniso . . N
C1 .6458(2) .2016(2) .35510(10) .0384(6) aniso . . C
C2 .8346(3) .0237(2) .33390(10) .0500(7) aniso . . C
C3 .9448(4) -.0536(2) .2777(2) .0770(10) aniso . . C
C4 .8241(3) -.0177(2) .4147(2) .0570(8) aniso . . C
C5 .7211(3) .0583(2) .46330(10) .0483(7) aniso . . C
C6 .7030(4) .0213(2) .5517(2) .0677(9) aniso . . C
C7 .2691(2) .3737(2) .42710(10) .0365(6) aniso . . C
C8 .2456(3) .3803(2) .50740(10) .0412(6) aniso . . C
C9 .0978(3) .3560(2) .54990(10) .0433(7) aniso . . C
C10 -.0292(3) .3268(2) .51260(10) .0416(6) aniso . . C
C11 -.0007(3) .3171(2) .43200(10) .0470(7) aniso . . C
C12 .1470(3) .3411(2) .38960(10) .0441(7) aniso . . C
C13 .7664(3) .3729(2) .12500(10) .0442(7) aniso . . C
C14 .4859(3) .5035(2) .12840(10) .0450(7) aniso . . C
C15 .5299(3) .5829(2) .06750(10) .0403(6) aniso . . C
C16 .7105(3) .5494(2) .03840(10) .0412(6) aniso . . C
C17 .3918(3) .6960(2) .03340(10) .0457(6) aniso . . C
C18 .3792(2) .8053(2) .06870(10) .0390(6) aniso . . C
C19 .4268(3) .7961(2) .14560(10) .0434(6) aniso . . C
C20 .3975(3) .8975(2) .17840(10) .0467(7) aniso . . C
C21 .5391(4) .7860(3) .2982(2) .0772(11) aniso . . C
C22 .3211(3) 1.0092(2) .13460(10) .0473(7) aniso . . C
C23 .4130(4) 1.1424(2) .1947(2) .0883(11) aniso . . C
C24 .2748(3) 1.0177(2) .05710(10) .0452(6) aniso . . C
C25 .1461(3) 1.1456(2) -.0607(2) .0697(9) aniso . . C
C26 .3038(3) .9170(2) .02400(10) .0435(7) aniso . . C
C27 -.0506(5) .5538(3) .2119(2) .1191(14) aniso . . C
H1N .559(4) .332(2) .2714(16) .041(9) iso . N1 H
HN4a -.213(4) .343(2) .6044(16) .046(9) iso . N4 H
HN4b -.262(4) .310(2) .5294(16) .042(9) iso . N4 H
HN6a .991(4) .240(2) .1306(16) .045(9) iso . N6 H
HN6b .855(4) .224(2) .1918(16) .048(9) iso . N6 H
HN8a .717(4) .699(2) -.0288(16) .044(9) iso . N8 H
HN8b .904(4) .601(2) -.0336(16) .058(9) iso . N8 H
H_O6 .149(4) .589(2) .2688(16) .114(9) iso . O6 H
H3A .914(4) -.039(2) .2309(17) .0633000 iso . C3 H
H3B 1.042(4) -.126(2) .2995(17) .0633000 iso . C3 H
H3C 1.023(4) -.009(2) .2555(17) .0633000 iso . C3 H
H4 .888(4) -.103(2) .4354(17) .0633000 iso . C4 H
H6A .581(4) .038(2) .5677(17) .0633000 iso . C6 H
H6B .764(4) -.056(2) .5654(17) .0633000 iso . C6 H
H6C .735(4) .082(2) .5860(17) .0633000 iso . C6 H
H8 .333(4) .407(2) .5330(17) .0633000 iso . C8 H
H9 .075(4) .365(2) .6068(17) .0633000 iso . C9 H
H11 -.088(4) .291(2) .4067(17) .0633000 iso . C11 H
H12 .167(4) .331(2) .3321(17) .0633000 iso . C12 H
H14 .368(4) .523(2) .1541(17) .0633000 iso . C14 H
H17B .418(4) .716(2) -.0242(17) .0633000 iso . C17 H
H17A .272(4) .682(2) .0411(17) .0633000 iso . C17 H
H19 .476(4) .722(2) .1728(17) .0633000 iso . C19 H
H21A .556(4) .803(2) .3463(17) .0633000 iso . C21 H
H21B .655(4) .755(2) .2687(17) .0633000 iso . C21 H
H21C .477(4) .722(2) .3055(17) .0633000 iso . C21 H
H23C .454(4) 1.116(2) .2442(17) .0633000 iso . C23 H
H23A .362(4) 1.225(2) .2046(17) .0633000 iso . C23 H
H23B .542(4) 1.090(2) .1815(17) .0633000 iso . C23 H
H25A .098(4) 1.233(2) -.0747(17) .0633000 iso . C25 H
H25B .052(4) 1.101(2) -.0642(17) .0633000 iso . C25 H
H25C .258(4) 1.112(2) -.1001(17) .0633000 iso . C25 H
H26 .276(4) .920(2) -.0270(17) .0633000 iso . C26 H
H27B -.174(4) .592(2) .1849(17) .0633000 iso . C27 H
H27A .043(4) .472(2) .1999(17) .0633000 iso . C27 H
H27C -.109(4) .509(2) .2594(17) .0633000 iso . C27 H

loop_
_atom_type_symbol
_atom_type_description
_atom_type_scat_dispersion_real
_atom_type_scat_dispersion_imag
_atom_type_scat_source
S Sulphur .319 .557 'IT.4  Tab.2.2A 2.3.1'
O Oxygen .047 .032 'IT.4  Tab.2.2A 2.3.1'
N Nitrogen .029 .018 'IT.4  Tab.2.2A 2.3.1'
C Carbon .017 .009 'IT.4  Tab.2.2A 2.3.1'
H Hydrogen .000 .000 'IT.4  Tab.2.2C      '

loop_
_geom_angle_atom_site_label_1
_geom_angle_atom_site_label_2
_geom_angle_atom_site_label_3
_geom_angle
_geom_angle_publ_flag
N1 S C7 107.00(10) yes
O2 S C7 108.40(10) yes
O2 S N1 103.30(10) yes
O1 S C7 108.90(10) yes
O1 S N1 111.80(10) yes
O1 S O2 116.80(10) yes
C24 O3 C25 117.4(2) yes
C22 O4 C23 118.1(2) yes
C20 O5 C21 117.6(2) yes
C27 O6 H_O6 111.0(10) no
S N1 H1N 119(2) no
S N1 C1 124.30(10) yes
C1 N1 H1N 116(2) no
C1 N2 C2 116.0(2) yes
C1 N3 C5 115.3(2) yes
HN4a N4 HN4b 113(3) no
C10 N4 HN4b 116(2) no
C10 N4 HN4a 113(2) no
C13 N5 C16 116.8(2) yes
HN6a N6 HN6b 116(3) no
C13 N6 HN6b 121(2) no
C13 N6 HN6a 123(2) no
C13 N7 C14 115.6(2) yes
HN8a N8 HN8b 115(2) no
C16 N8 HN8b 120(2) no
C16 N8 HN8a 119(2) no
N2 C1 N3 127.8(2) yes
N1 C1 N3 117.9(2) yes
N1 C1 N2 114.3(2) yes
N2 C2 C4 120.7(2) yes
N2 C2 C3 117.6(2) yes
C3 C2 C4 121.7(2) no
C2 C3 H3C 100(2) no
C2 C3 H3B 119(2) no
C2 C3 H3A 118(2) no
H3B C3 H3C 95(3) no
H3A C3 H3C 81(3) no
H3A C3 H3B 123(3) no
C2 C4 H4 119(2) no
C2 C4 C5 118.8(2) no
C5 C4 H4 122(2) no
N3 C5 C4 121.4(2) yes
C4 C5 C6 122.4(2) no
N3 C5 C6 116.2(2) yes
C5 C6 H6C 113.0(10) no
C5 C6 H6B 110(2) no
C5 C6 H6A 110(2) no
H6B C6 H6C 115(2) no
H6A C6 H6C 96(2) no
H6A C6 H6B 113(3) no
S C7 C12 119.3(2) yes
S C7 C8 119.9(2) yes
C8 C7 C12 120.6(2) no
C7 C8 H8 119(2) no
C7 C8 C9 119.6(2) no
C9 C8 H8 121(2) no
C8 C9 H9 121(2) no
C8 C9 C10 120.7(2) no
C10 C9 H9 119(2) no
N4 C10 C9 120.8(2) yes
C9 C10 C11 119.0(2) no
N4 C10 C11 120.2(2) yes
C10 C11 H11 118(2) no
C10 C11 C12 120.3(2) no
C12 C11 H11 121(2) no
C7 C12 C11 119.8(2) no
C11 C12 H12 119(2) no
C7 C12 H12 121(2) no
N6 C13 N7 116.7(2) yes
N5 C13 N7 125.7(2) yes
N5 C13 N6 117.6(2) yes
N7 C14 H14 115(2) no
N7 C14 C15 124.4(2) yes
C15 C14 H14 120(2) no
C14 C15 C17 121.5(2) no
C14 C15 C16 115.1(2) no
C16 C15 C17 123.4(2) no
N8 C16 C15 121.9(2) yes
N5 C16 C15 122.2(2) yes
N5 C16 N8 115.8(2) yes
C15 C17 H17A 108(2) no
C15 C17 H17B 110(2) no
C15 C17 C18 116.2(2) no
H17B C17 H17A 108(2) no
C18 C17 H17A 108(2) no
C18 C17 H17B 107(2) no
C17 C18 C26 118.5(2) no
C17 C18 C19 121.5(2) no
C19 C18 C26 119.8(2) no
C18 C19 H19 117(2) no
C18 C19 C20 120.0(2) no
C20 C19 H19 123(2) no
O5 C20 C19 123.6(2) yes
C19 C20 C22 120.7(2) no
O5 C20 C22 115.7(2) yes
O5 C21 H21C 113(2) no
O5 C21 H21B 110(2) no
O5 C21 H21A 105(2) no
H21B C21 H21C 106(2) no
H21A C21 H21C 111(2) no
H21A C21 H21B 112(3) no
O4 C22 C20 123.5(2) yes
C20 C22 C24 118.9(2) no
O4 C22 C24 117.4(2) yes
O4 C23 H23B 114(2) no
O4 C23 H23A 107(2) no
O4 C23 H23C 125(2) no
H23A C23 H23B 135(2) no
H23C C23 H23B 80(2) no
H23C C23 H23A 93(2) no
O3 C24 C22 114.8(2) yes
C22 C24 C26 120.7(2) no
O3 C24 C26 124.6(2) yes
O3 C25 H25C 112(2) no
O3 C25 H25B 112(2) no
O3 C25 H25A 102(2) no
H25B C25 H25C 106(2) no
H25A C25 H25C 111(2) no
H25A C25 H25B 114(2) no
C18 C26 C24 119.9(2) no
C24 C26 H26 122(2) no
C18 C26 H26 118(2) no
O6 C27 H27C 112(2) no
O6 C27 H27A 119(2) no
O6 C27 H27B 113(2) no
H27A C27 H27C 91(2) no
H27B C27 H27C 91(2) no
H27B C27 H27A 123(2) no

loop_
_geom_bond_atom_site_label_1
_geom_bond_atom_site_label_2
_geom_bond_distance
_geom_bond_publ_flag
S O1 1.431(2) yes
S O2 1.4480(10) yes
S N1 1.621(2) yes
S C7 1.748(2) yes
O3 C24 1.372(2) yes
O3 C25 1.428(3) yes
O4 C22 1.375(3) yes
O4 C23 1.389(4) yes
O5 C20 1.374(3) yes
O5 C21 1.423(3) yes
O6 C27 1.366(6) yes
O6 H_O6 1.18(2) no
N1 C1 1.391(2) yes
N1 H1N .83(2) no
N2 C1 1.332(3) yes
N2 C2 1.341(2) yes
N3 C1 1.332(3) yes
N3 C5 1.346(2) yes
N4 C10 1.384(3) yes
N4 HN4a 1.03(2) no
N4 HN4b .80(3) no
N5 C13 1.344(3) yes
N5 C16 1.344(2) yes
N6 C13 1.344(2) yes
N6 HN6a .89(2) no
N6 HN6b .81(2) no
N7 C13 1.337(3) yes
N7 C14 1.351(2) yes
N8 C16 1.351(3) yes
N8 HN8a .90(2) no
N8 HN8b .98(2) no
C2 C3 1.491(4) no
C2 C4 1.383(3) no
C3 H3A .83(2) no
C3 H3B 1.00(2) no
C3 H3C .94(3) no
C4 C5 1.373(3) no
C4 H4 1.00(2) no
C5 C6 1.502(3) no
C6 H6A .94(2) no
C6 H6B .90(2) no
C6 H6C 1.12(3) no
C7 C8 1.385(3) no
C7 C12 1.387(3) no
C8 C9 1.382(3) no
C8 H8 1.00(3) no
C9 C10 1.393(3) no
C9 H9 1.00(2) no
C10 C11 1.401(3) no
C11 C12 1.379(3) no
C11 H11 1.00(3) no
C12 H12 1.01(2) no
C14 C15 1.365(3) no
C14 H14 .97(2) no
C15 C16 1.412(3) no
C15 C17 1.508(2) no
C17 C18 1.520(3) no
C17 H17B .99(2) no
C17 H17A .99(3) no
C18 C19 1.382(3) no
C18 C26 1.394(2) no
C19 C20 1.384(3) no
C19 H19 .91(2) no
C20 C22 1.390(3) no
C21 H21A .92(3) no
C21 H21B 1.00(2) no
C21 H21C 1.01(3) no
C22 C24 1.390(3) no
C23 H23C .90(2) no
C23 H23A .99(2) no
C23 H23B 1.04(2) no
C24 C26 1.380(3) no
C25 H25A .99(2) no
C25 H25B 1.04(3) no
C25 H25C 1.07(2) no
C26 H26 .91(3) no
C27 H27B 1.04(2) no
C27 H27A 1.07(2) no
C27 H27C 1.04(2) no

loop_
_geom_contact_atom_site_label_1
_geom_contact_atom_site_label_2
_geom_contact_distance
S N3 2.9410(10)
S C1 2.664(2)
S C8 2.718(2)
S C12 2.712(2)
S H_O6 3.00(2)
S H8 2.82(3)
S H12 2.85(3)
O1 N1 2.530(3)
O1 C7 2.593(3)
O1 C8 2.914(3)
O1 H8 2.51(3)
O2 O6 2.931(3)
O2 C7 2.599(2)
O2 H14 2.65(3)
O2 H21C 2.84(3)
O3 O4 2.597(3)
O3 H26 2.67(3)
O4 O5 2.748(2)
O5 C23 2.899(3)
O5 H19 2.67(3)
O5 H23C 2.66(3)
O5 H23B 2.74(3)
N1 N7 2.786(2)
N1 C7 2.709(2)
N1 H12 2.91(3)
N2 C5 2.729(3)
N2 H3A 2.58(3)
N2 H3C 2.51(3)
N3 C2 2.741(3)
N3 H6A 2.60(3)
N3 H6C 2.73(3)
N4 H9 2.60(3)
N4 H11 2.59(3)
N5 C14 2.709(3)
N7 C16 2.732(3)
N8 C17 2.960(3)
N8 H17B 2.68(3)
C1 C4 2.631(2)
C3 C4 2.510(4)
C3 H4 2.68(3)
C4 C6 2.521(4)
C4 H3B 2.73(3)
C4 H6B 2.56(3)
C6 H4 2.75(3)
C7 C10 2.776(3)
C8 C11 2.777(3)
C9 C12 2.773(3)
C9 HN4a 2.55(3)
C11 HN4b 2.52(3)
C13 C15 2.702(2)
C13 H1N 2.90(3)
C14 C17 2.507(3)
C14 H1N 2.87(3)
C14 H17A 2.59(2)
C14 H19 2.84(3)
C15 C18 2.570(3)
C15 C19 2.972(3)
C15 HN8a 2.59(3)
C15 H19 2.61(3)
C16 C17 2.571(3)
C16 H17B 2.69(3)
C17 C19 2.533(3)
C17 C26 2.505(3)
C17 HN8a 2.66(3)
C17 H14 2.68(3)
C17 H19 2.64(3)
C17 H26 2.60(3)
C18 C22 2.785(3)
C19 C21 2.812(4)
C19 C24 2.768(3)
C19 H17A 2.99(3)
C19 H21B 2.78(3)
C19 H21C 2.74(3)
C20 C26 2.766(3)
C20 H21B 2.62(3)
C20 H21C 2.70(3)
C20 H23B 2.87(3)
C21 H19 2.56(3)
C22 H23C 2.90(3)
C24 H25B 2.69(3)
C24 H25C 2.72(3)
C25 C26 2.814(3)
C25 H26 2.55(3)
C26 H17B 2.57(3)
C26 H17A 2.86(3)
C26 H25B 2.77(2)
C26 H25C 2.80(3)
H1N HN6b 2.66(4)
H1N H14 2.88(3)
HN6b H3A 2.99(4)
HN6b H3C 2.76(3)
H_O6 H14 2.55(4)
H_O6 H27C 2.51(5)
H3B H4 2.54(4)
H12 H27A 2.63(4)
H12 H27C 2.73(3)
H14 H19 2.85(5)
H14 H27A 2.79(4)
H17A H26 2.88(4)
